data_4343446
loop_
_publ_author_name
'Bouska, Marek'
'Dost\'al, Libor'
'Lutter, Michael'
'Glowacki, Britta'
'Ruzickova, Zdenka'
'Beck, Daniel'
'Jambor, Roman'
'Jurkschat, Klaus'

_publ_section_title
;
 N-Coordinated Tin(II) Trifluoromethanesulfonates and Their Reactions with
 Transition Metal Carbonyls.
;
_journal_issue 14
_journal_name_full 'Inorganic chemistry'
_journal_page_first 6792
_journal_page_last 6800
_journal_paper_doi 10.1021/acs.inorgchem.5b00678
_journal_volume 54
_journal_year 2015
_chemical_formula_moiety 'C22 H26 F6 N2 O7 S2 Sn'
_chemical_formula_sum 'C22 H26 F6 N2 O7 S2 Sn'
_chemical_formula_weight 727.26
_space_group_crystal_system monoclinic
_space_group_IT_number 14
_space_group_name_Hall '-P 2ybc'
_space_group_name_H-M_alt 'P 1 21/c 1'
_symmetry_space_group_name_Hall '-P 2ybc'
_symmetry_space_group_name_H-M 'P 1 21/c 1'
_atom_sites_solution_hydrogens difmap
_audit_creation_method SHELXL-2014/7
_cell_angle_alpha 90
_cell_angle_beta 116.735(5)
_cell_angle_gamma 90
_cell_formula_units_Z 4
_cell_length_a 17.0230(4)
_cell_length_b 9.5360(2)
_cell_length_c 19.0460(7)
_cell_measurement_reflns_used 19376
_cell_measurement_temperature 150(2)
_cell_measurement_theta_max 27
_cell_measurement_theta_min 1
_cell_volume 2761.24(18)
_computing_cell_refinement 'COLLECT and DENZO'
_computing_data_collection 'COLLECT (Hooft, 1998) and DENZO (Otwinowski & Minor, 1997)'
_computing_data_reduction 'COLLECT and DENZO'
_computing_molecular_graphics 'PLATON (Spek, 2003)'
_computing_publication_material 'SHELXL-97 (Sheldrick, 2008)'
_computing_structure_refinement 'SHELXL-2014/7 (Sheldrick, 2014)'
_computing_structure_solution 'SIR92 (Altomare et al., 1994)'
_diffrn_ambient_temperature 150(2)
_diffrn_detector_area_resol_mean 9.091
_diffrn_measured_fraction_theta_full 0.967
_diffrn_measured_fraction_theta_max 0.940
_diffrn_measurement_device_type 'Bruker Nonius KappaCCD area detector'
_diffrn_measurement_method '\f and \w scans to fill the Ewald sphere'
_diffrn_radiation_monochromator graphite
_diffrn_radiation_source 'fine-focus sealed tube'
_diffrn_radiation_type MoK\a
_diffrn_radiation_wavelength 0.71073
_diffrn_reflns_av_R_equivalents 0.0416
_diffrn_reflns_av_unetI/netI 0.0326
_diffrn_reflns_laue_measured_fraction_full 0.967
_diffrn_reflns_laue_measured_fraction_max 0.940
_diffrn_reflns_limit_h_max 22
_diffrn_reflns_limit_h_min -20
_diffrn_reflns_limit_k_max 12
_diffrn_reflns_limit_k_min -10
_diffrn_reflns_limit_l_max 22
_diffrn_reflns_limit_l_min -24
_diffrn_reflns_number 19376
_diffrn_reflns_point_group_measured_fraction_full 0.967
_diffrn_reflns_point_group_measured_fraction_max 0.940
_diffrn_reflns_theta_full 25.242
_diffrn_reflns_theta_max 27.496
_diffrn_reflns_theta_min 2.395
_diffrn_standards_number 0
_exptl_absorpt_coefficient_mu 1.162
_exptl_absorpt_correction_T_max 0.886
_exptl_absorpt_correction_T_min 0.706
_exptl_absorpt_correction_type integration
_exptl_absorpt_process_details
;
Gaussian integration (Coppens, 1970)
;
_exptl_crystal_colour 'light yellow'
_exptl_crystal_density_diffrn 1.749
_exptl_crystal_description block
_exptl_crystal_F_000 1456
_exptl_crystal_size_max 0.330
_exptl_crystal_size_mid 0.300
_exptl_crystal_size_min 0.260
_refine_diff_density_max 0.665
_refine_diff_density_min -1.151
_refine_diff_density_rms 0.205
_refine_ls_extinction_method none
_refine_ls_goodness_of_fit_ref 1.228
_refine_ls_hydrogen_treatment constr
_refine_ls_matrix_type full
_refine_ls_number_parameters 361
_refine_ls_number_reflns 5970
_refine_ls_number_restraints 0
_refine_ls_restrained_S_all 1.228
_refine_ls_R_factor_all 0.0401
_refine_ls_R_factor_gt 0.0288
_refine_ls_shift/su_max 0.001
_refine_ls_shift/su_mean 0.000
_refine_ls_structure_factor_coef Fsqd
_refine_ls_weighting_details 'w=1/[\s^2^(Fo^2^)+(0.0203P)^2^+3.3596P] where P=(Fo^2^+2Fc^2^)/3'
_refine_ls_weighting_scheme calc
_refine_ls_wR_factor_gt 0.0666
_refine_ls_wR_factor_ref 0.0729
_reflns_Friedel_coverage 0.000
_reflns_number_gt 5148
_reflns_number_total 5970
_reflns_threshold_expression 'I > 2\s(I)'
_cod_data_source_file ic5b00678_si_002.cif
_cod_data_source_block comp8
_cod_depositor_comments 'Adding full bibliography for 4343443--4343447.cif.'
_cod_original_cell_volume 2761.24(17)
_cod_database_code 4343446
_shelx_shelxl_version_number 2014/7
_shelx_space_group_comment
;
The symmetry employed for this shelxl refinement is uniquely defined
by the following loop, which should always be used as a source of
symmetry information in preference to the above space-group names.
They are only intended as comments.
;
_shelx_estimated_absorpt_t_min 0.700
_shelx_estimated_absorpt_t_max 0.752

loop_
_space_group_symop_operation_xyz
'x, y, z'
'-x, y+1/2, -z+1/2'
'-x, -y, -z'
'x, -y-1/2, z-1/2'

loop_
_atom_site_label
_atom_site_type_symbol
_atom_site_fract_x
_atom_site_fract_y
_atom_site_fract_z
_atom_site_U_iso_or_equiv
_atom_site_adp_type
_atom_site_occupancy
_atom_site_site_symmetry_order
_atom_site_calc_flag
_atom_site_refinement_flags_posn
_atom_site_refinement_flags_adp
Sn1 Sn 0.20319(2) 0.45322(2) 0.10314(2) 0.01792(6) Uani 1 1 d . .
S1 S 0.01028(4) 0.36292(7) -0.07259(4) 0.01975(14) Uani 1 1 d . .
S2 S 0.30549(5) 0.48062(7) 0.30073(4) 0.02388(15) Uani 1 1 d . .
O2 O 0.10544(12) 0.3700(2) -0.02459(11) 0.0259(4) Uani 1 1 d . .
O6 O 0.38211(14) 0.4634(2) 0.37439(12) 0.0347(5) Uani 1 1 d . .
O4 O -0.03056(13) 0.4978(2) -0.09422(11) 0.0272(4) Uani 1 1 d . .
O1 O 0.12344(13) 0.1971(2) 0.13139(12) 0.0295(5) Uani 1 1 d . .
O7 O 0.27881(14) 0.6211(2) 0.27417(12) 0.0303(5) Uani 1 1 d . .
F6 F 0.14098(12) 0.4123(2) 0.25508(10) 0.0404(5) Uani 1 1 d . .
F5 F 0.20734(14) 0.4893(2) 0.37328(12) 0.0445(5) Uani 1 1 d . .
O3 O -0.03310(15) 0.2606(2) -0.04744(13) 0.0341(5) Uani 1 1 d . .
F1 F 0.04374(15) 0.1671(2) -0.15091(13) 0.0504(5) Uani 1 1 d . .
C14 C 0.40781(19) 0.2555(3) 0.03267(17) 0.0249(6) Uani 1 1 d . .
H14A H 0.4272 0.3393 0.0171 0.030 Uiso 1 1 d R U
H14B H 0.3839 0.1915 -0.0108 0.030 Uiso 1 1 d R U
H14C H 0.4568 0.2124 0.0757 0.030 Uiso 1 1 d R U
O5 O 0.30307(14) 0.3874(2) 0.23824(12) 0.0298(5) Uani 1 1 d . .
N1 N 0.23011(14) 0.2226(2) 0.09786(12) 0.0179(4) Uani 1 1 d . .
N2 N 0.31764(14) 0.4170(2) 0.06712(12) 0.0169(4) Uani 1 1 d . .
F3 F 0.03887(15) 0.3739(2) -0.19677(11) 0.0469(5) Uani 1 1 d . .
F2 F -0.08042(13) 0.2696(3) -0.21466(11) 0.0525(6) Uani 1 1 d . .
C4 C 0.1813(2) -0.0120(3) 0.09659(18) 0.0313(7) Uani 1 1 d . .
H4 H 0.1443 -0.0752 0.1043 0.038 Uiso 1 1 d R U
F4 F 0.23273(15) 0.2817(2) 0.34655(13) 0.0508(5) Uani 1 1 d . .
C10 C 0.43724(18) 0.7800(3) 0.03460(18) 0.0268(6) Uani 1 1 d . .
H10 H 0.4630 0.8613 0.0275 0.032 Uiso 1 1 d R U
C21 C 0.0028(2) 0.2905(3) -0.16402(18) 0.0301(7) Uani 1 1 d . .
C12 C 0.31899(17) 0.6098(3) -0.01685(16) 0.0207(5) Uani 1 1 d . .
C18 C 0.23271(18) 0.5612(3) -0.08355(16) 0.0242(6) Uani 1 1 d . .
H18 H 0.2185 0.4693 -0.0693 0.029 Uiso 1 1 d R U
C5 C 0.17719(18) 0.1317(3) 0.10853(15) 0.0223(6) Uani 1 1 d . .
C9 C 0.47631(18) 0.7096(3) 0.10502(18) 0.0262(6) Uani 1 1 d . .
H9 H 0.5282 0.7441 0.1452 0.031 Uiso 1 1 d R U
C22 C 0.2163(2) 0.4121(3) 0.31938(17) 0.0285(6) Uani 1 1 d . .
C7 C 0.36064(16) 0.5391(3) 0.05500(15) 0.0185(5) Uani 1 1 d . .
C1 C 0.28858(17) 0.1781(3) 0.07268(14) 0.0189(5) Uani 1 1 d . .
C11 C 0.35957(18) 0.7313(3) -0.02592(18) 0.0253(6) Uani 1 1 d . .
H11 H 0.3339 0.7802 -0.0732 0.030 Uiso 1 1 d R U
C8 C 0.43947(17) 0.5865(3) 0.11716(17) 0.0228(6) Uani 1 1 d . .
C6 C 0.33867(16) 0.2917(3) 0.05761(14) 0.0174(5) Uani 1 1 d . .
C16 C 0.4886(2) 0.6025(4) 0.26264(19) 0.0367(7) Uani 1 1 d . .
H16A H 0.5284 0.6791 0.2707 0.044 Uiso 1 1 d R U
H16B H 0.5089 0.5476 0.3098 0.044 Uiso 1 1 d R U
H16C H 0.4310 0.6386 0.2496 0.044 Uiso 1 1 d R U
C2 C 0.29630(19) 0.0381(3) 0.05964(17) 0.0259(6) Uani 1 1 d . .
H2 H 0.3367 0.0075 0.0425 0.031 Uiso 1 1 d R U
C15 C 0.48422(18) 0.5103(3) 0.19529(17) 0.0270(6) Uani 1 1 d . .
H15 H 0.4493 0.4269 0.1925 0.032 Uiso 1 1 d R U
C3 C 0.2420(2) -0.0566(3) 0.07276(18) 0.0328(7) Uani 1 1 d . .
H3 H 0.2472 -0.1519 0.0652 0.039 Uiso 1 1 d R U
C19 C 0.15818(19) 0.6617(3) -0.09433(19) 0.0314(7) Uani 1 1 d . .
H19A H 0.1545 0.6704 -0.0457 0.038 Uiso 1 1 d R U
H19B H 0.1035 0.6261 -0.1342 0.038 Uiso 1 1 d R U
H19C H 0.1698 0.7519 -0.1099 0.038 Uiso 1 1 d R U
C13 C 0.0492(2) 0.1218(4) 0.1299(2) 0.0381(8) Uani 1 1 d . .
H13A H 0.0143 0.0852 0.0781 0.046 Uiso 1 1 d R U
H13B H 0.0142 0.1846 0.1436 0.046 Uiso 1 1 d R U
H13C H 0.0696 0.0459 0.1669 0.046 Uiso 1 1 d R U
C17 C 0.5768(2) 0.4621(4) 0.2121(2) 0.0411(8) Uani 1 1 d . .
H17A H 0.5741 0.4086 0.1683 0.049 Uiso 1 1 d R U
H17B H 0.6007 0.4049 0.2585 0.049 Uiso 1 1 d R U
H17C H 0.6137 0.5426 0.2200 0.049 Uiso 1 1 d R U
C20 C 0.2395(2) 0.5449(4) -0.16045(18) 0.0350(7) Uani 1 1 d . .
H20A H 0.2503 0.6348 -0.1770 0.042 Uiso 1 1 d R U
H20B H 0.1855 0.5070 -0.2002 0.042 Uiso 1 1 d R U
H20C H 0.2871 0.4826 -0.1523 0.042 Uiso 1 1 d R U

loop_
_atom_site_aniso_label
_atom_site_aniso_U_11
_atom_site_aniso_U_22
_atom_site_aniso_U_33
_atom_site_aniso_U_23
_atom_site_aniso_U_13
_atom_site_aniso_U_12
Sn1 0.01681(9) 0.01783(9) 0.01908(10) -0.00210(7) 0.00803(7) -0.00052(7)
S1 0.0180(3) 0.0243(3) 0.0169(3) -0.0019(2) 0.0077(2) -0.0039(2)
S2 0.0255(3) 0.0229(3) 0.0190(3) -0.0035(3) 0.0063(3) 0.0053(3)
O2 0.0175(9) 0.0344(11) 0.0218(9) -0.0019(8) 0.0053(8) -0.0003(8)
O6 0.0296(11) 0.0405(13) 0.0232(10) -0.0052(9) 0.0023(9) 0.0088(10)
O4 0.0260(10) 0.0310(11) 0.0238(10) 0.0012(8) 0.0105(8) 0.0052(9)
O1 0.0281(10) 0.0323(11) 0.0338(11) -0.0003(9) 0.0190(9) -0.0069(9)
O7 0.0370(12) 0.0217(11) 0.0333(11) -0.0005(9) 0.0166(10) 0.0042(9)
F6 0.0299(9) 0.0591(13) 0.0273(9) 0.0008(9) 0.0084(8) -0.0021(9)
F5 0.0583(13) 0.0487(12) 0.0376(11) -0.0137(9) 0.0314(10) -0.0095(10)
O3 0.0390(12) 0.0365(12) 0.0320(11) -0.0029(9) 0.0206(10) -0.0161(10)
F1 0.0649(14) 0.0360(11) 0.0628(14) -0.0160(10) 0.0400(12) 0.0004(10)
C14 0.0276(14) 0.0244(14) 0.0269(14) -0.0036(11) 0.0161(12) 0.0014(11)
O5 0.0326(11) 0.0294(11) 0.0239(10) -0.0074(8) 0.0097(9) 0.0061(9)
N1 0.0198(10) 0.0169(11) 0.0165(10) -0.0007(8) 0.0078(9) -0.0016(8)
N2 0.0176(10) 0.0160(10) 0.0172(10) -0.0015(8) 0.0079(9) -0.0019(8)
F3 0.0665(14) 0.0542(13) 0.0338(10) -0.0125(9) 0.0348(10) -0.0200(11)
F2 0.0400(11) 0.0776(16) 0.0305(10) -0.0255(10) 0.0074(9) -0.0188(11)
C4 0.0356(16) 0.0223(15) 0.0313(16) 0.0004(12) 0.0109(13) -0.0118(12)
F4 0.0593(13) 0.0289(11) 0.0611(14) 0.0138(10) 0.0243(11) 0.0021(9)
C10 0.0250(14) 0.0194(14) 0.0421(17) -0.0010(12) 0.0206(13) -0.0042(11)
C21 0.0338(16) 0.0322(16) 0.0272(15) -0.0085(12) 0.0163(13) -0.0072(13)
C12 0.0207(12) 0.0193(13) 0.0250(13) 0.0003(10) 0.0128(11) -0.0013(10)
C18 0.0257(13) 0.0207(14) 0.0238(13) 0.0016(11) 0.0089(11) -0.0046(11)
C5 0.0216(13) 0.0253(14) 0.0170(12) 0.0013(10) 0.0059(11) -0.0049(11)
C9 0.0198(13) 0.0235(14) 0.0359(16) -0.0054(12) 0.0130(12) -0.0049(11)
C22 0.0343(16) 0.0261(15) 0.0215(13) 0.0002(11) 0.0095(12) 0.0036(12)
C7 0.0181(12) 0.0173(12) 0.0240(13) -0.0023(10) 0.0129(11) -0.0024(10)
C1 0.0207(12) 0.0187(12) 0.0138(11) -0.0016(9) 0.0046(10) -0.0010(10)
C11 0.0259(14) 0.0202(14) 0.0329(15) 0.0046(11) 0.0161(12) 0.0003(11)
C8 0.0207(13) 0.0209(13) 0.0288(14) -0.0023(11) 0.0130(12) -0.0015(10)
C6 0.0198(12) 0.0193(13) 0.0123(11) -0.0017(9) 0.0065(10) -0.0007(10)
C16 0.0357(17) 0.0391(18) 0.0320(17) -0.0038(14) 0.0121(14) -0.0054(14)
C2 0.0304(14) 0.0194(13) 0.0256(14) -0.0051(11) 0.0104(12) -0.0006(11)
C15 0.0200(13) 0.0265(15) 0.0275(14) -0.0004(11) 0.0044(11) -0.0054(11)
C3 0.0413(17) 0.0161(13) 0.0344(16) -0.0032(12) 0.0111(14) -0.0040(13)
C19 0.0242(14) 0.0297(16) 0.0343(16) 0.0032(13) 0.0079(13) -0.0025(12)
C13 0.0270(15) 0.053(2) 0.0380(18) 0.0097(16) 0.0176(14) -0.0101(15)
C17 0.0265(16) 0.041(2) 0.0447(19) 0.0007(16) 0.0064(14) 0.0045(14)
C20 0.0446(18) 0.0346(17) 0.0276(15) -0.0024(13) 0.0177(14) -0.0112(15)

loop_
_atom_type_symbol
_atom_type_description
_atom_type_scat_dispersion_real
_atom_type_scat_dispersion_imag
_atom_type_scat_source
C C 0.0033 0.0016 'International Tables Vol C Tables 4.2.6.8 and 6.1.1.4'
H H 0.0000 0.0000 'International Tables Vol C Tables 4.2.6.8 and 6.1.1.4'
N N 0.0061 0.0033 'International Tables Vol C Tables 4.2.6.8 and 6.1.1.4'
O O 0.0106 0.0060 'International Tables Vol C Tables 4.2.6.8 and 6.1.1.4'
S S 0.1246 0.1234 'International Tables Vol C Tables 4.2.6.8 and 6.1.1.4'
F F 0.0171 0.0103 'International Tables Vol C Tables 4.2.6.8 and 6.1.1.4'
Sn Sn -0.6537 1.4246 'International Tables Vol C Tables 4.2.6.8 and 6.1.1.4'

loop_
_exptl_crystal_face_index_h
_exptl_crystal_face_index_k
_exptl_crystal_face_index_l
_exptl_crystal_face_perp_dist
0 0 1 0.048
0 0 -1 0.132
1 1 0 0.104
-1 -1 0 0.133
-1 1 0 0.122
1 -1 0 0.110
-1 -1 -1 0.150
1 1 1 0.081
-1 -1 1 0.089

loop_
_geom_angle_atom_site_label_1
_geom_angle_atom_site_label_2
_geom_angle_atom_site_label_3
_geom_angle
N1 Sn1 N2 68.57(8)
N1 Sn1 O2 72.09(7)
N2 Sn1 O2 86.75(7)
N1 Sn1 O5 74.80(7)
N2 Sn1 O5 89.67(7)
O2 Sn1 O5 145.63(7)
O3 S1 O4 116.89(14)
O3 S1 O2 114.59(13)
O4 S1 O2 113.41(12)
O3 S1 C21 103.68(14)
O4 S1 C21 104.42(13)
O2 S1 C21 101.35(13)
O7 S2 O6 117.25(13)
O7 S2 O5 112.98(13)
O6 S2 O5 113.90(13)
O7 S2 C22 104.11(13)
O6 S2 C22 103.80(14)
O5 S2 C22 102.58(13)
S1 O2 Sn1 136.33(12)
C5 O1 C13 119.0(2)
C6 C14 H14A 109.6
C6 C14 H14B 109.4
H14A C14 H14B 109.5
C6 C14 H14C 109.5
H14A C14 H14C 109.5
H14B C14 H14C 109.5
S2 O5 Sn1 116.74(11)
C5 N1 C1 120.5(2)
C5 N1 Sn1 117.58(18)
C1 N1 Sn1 121.16(17)
C6 N2 C7 122.2(2)
C6 N2 Sn1 119.71(17)
C7 N2 Sn1 118.08(16)
C3 C4 C5 117.4(3)
C3 C4 H4 121.1
C5 C4 H4 121.5
C9 C10 C11 120.6(3)
C9 C10 H10 119.7
C11 C10 H10 119.7
F3 C21 F2 108.7(3)
F3 C21 F1 107.7(3)
F2 C21 F1 107.6(3)
F3 C21 S1 112.1(2)
F2 C21 S1 110.2(2)
F1 C21 S1 110.4(2)
C11 C12 C7 117.3(2)
C11 C12 C18 119.7(2)
C7 C12 C18 123.0(2)
C12 C18 C19 110.7(2)
C12 C18 C20 111.8(2)
C19 C18 C20 110.6(2)
C12 C18 H18 107.9
C19 C18 H18 107.7
C20 C18 H18 108.0
N1 C5 O1 110.9(2)
N1 C5 C4 121.8(3)
O1 C5 C4 127.2(3)
C10 C9 C8 121.0(3)
C10 C9 H9 119.5
C8 C9 H9 119.5
F6 C22 F5 108.4(3)
F6 C22 F4 108.1(3)
F5 C22 F4 107.2(3)
F6 C22 S2 111.4(2)
F5 C22 S2 110.3(2)
F4 C22 S2 111.3(2)
C12 C7 C8 122.7(2)
C12 C7 N2 118.3(2)
C8 C7 N2 118.9(2)
N1 C1 C2 120.9(3)
N1 C1 C6 114.7(2)
C2 C1 C6 124.3(3)
C10 C11 C12 121.0(3)
C10 C11 H11 119.6
C12 C11 H11 119.5
C9 C8 C7 117.4(3)
C9 C8 C15 120.0(2)
C7 C8 C15 122.7(2)
N2 C6 C1 115.5(2)
N2 C6 C14 124.7(2)
C1 C6 C14 119.7(2)
C15 C16 H16A 109.7
C15 C16 H16B 109.4
H16A C16 H16B 109.5
C15 C16 H16C 109.3
H16A C16 H16C 109.5
H16B C16 H16C 109.5
C1 C2 C3 118.2(3)
C1 C2 H2 120.9
C3 C2 H2 121.0
C8 C15 C16 111.2(3)
C8 C15 C17 111.3(3)
C16 C15 C17 109.9(3)
C8 C15 H15 108.1
C16 C15 H15 108.2
C17 C15 H15 108.0
C4 C3 C2 121.2(3)
C4 C3 H3 119.6
C2 C3 H3 119.2
C18 C19 H19A 109.6
C18 C19 H19B 109.6
H19A C19 H19B 109.5
C18 C19 H19C 109.2
H19A C19 H19C 109.5
H19B C19 H19C 109.5
O1 C13 H13A 109.5
O1 C13 H13B 109.3
H13A C13 H13B 109.5
O1 C13 H13C 109.7
H13A C13 H13C 109.5
H13B C13 H13C 109.5
C15 C17 H17A 109.6
C15 C17 H17B 109.4
H17A C17 H17B 109.5
C15 C17 H17C 109.4
H17A C17 H17C 109.5
H17B C17 H17C 109.5
C18 C20 H20A 109.4
C18 C20 H20B 109.7
H20A C20 H20B 109.5
C18 C20 H20C 109.3
H20A C20 H20C 109.5
H20B C20 H20C 109.5

loop_
_geom_bond_atom_site_label_1
_geom_bond_atom_site_label_2
_geom_bond_distance
Sn1 N1 2.258(2)
Sn1 N2 2.364(2)
Sn1 O2 2.3822(19)
Sn1 O5 2.443(2)
S1 O3 1.430(2)
S1 O4 1.431(2)
S1 O2 1.4601(19)
S1 C21 1.824(3)
S2 O7 1.431(2)
S2 O6 1.432(2)
S2 O5 1.471(2)
S2 C22 1.828(3)
O1 C5 1.332(4)
O1 C13 1.443(3)
F6 C22 1.316(3)
F5 C22 1.326(4)
F1 C21 1.333(4)
C14 C6 1.494(4)
C14 H14A 0.9601
C14 H14B 0.9600
C14 H14C 0.9601
N1 C5 1.330(3)
N1 C1 1.353(3)
N2 C6 1.283(3)
N2 C7 1.448(3)
F3 C21 1.320(4)
F2 C21 1.322(4)
C4 C3 1.370(5)
C4 C5 1.396(4)
C4 H4 0.9301
F4 C22 1.327(3)
C10 C9 1.375(4)
C10 C11 1.386(4)
C10 H10 0.9300
C12 C11 1.398(4)
C12 C7 1.399(4)
C12 C18 1.519(4)
C18 C19 1.528(4)
C18 C20 1.528(4)
C18 H18 0.9799
C9 C8 1.398(4)
C9 H9 0.9301
C7 C8 1.406(4)
C1 C2 1.376(4)
C1 C6 1.484(4)
C11 H11 0.9300
C8 C15 1.517(4)
C16 C15 1.529(4)
C16 H16A 0.9599
C16 H16B 0.9600
C16 H16C 0.9600
C2 C3 1.393(4)
C2 H2 0.9300
C15 C17 1.531(4)
C15 H15 0.9800
C3 H3 0.9300
C19 H19A 0.9600
C19 H19B 0.9600
C19 H19C 0.9600
C13 H13A 0.9600
C13 H13B 0.9602
C13 H13C 0.9600
C17 H17A 0.9599
C17 H17B 0.9600
C17 H17C 0.9600
C20 H20A 0.9601
C20 H20B 0.9599
C20 H20C 0.9601

loop_
_geom_torsion_atom_site_label_1
_geom_torsion_atom_site_label_2
_geom_torsion_atom_site_label_3
_geom_torsion_atom_site_label_4
_geom_torsion
O3 S1 O2 Sn1 -72.7(2)
O4 S1 O2 Sn1 65.1(2)
C21 S1 O2 Sn1 176.40(17)
O7 S2 O5 Sn1 -24.55(17)
O6 S2 O5 Sn1 -161.60(13)
C22 S2 O5 Sn1 86.91(15)
O3 S1 C21 F3 179.0(2)
O4 S1 C21 F3 56.0(3)
O2 S1 C21 F3 -62.0(2)
O3 S1 C21 F2 57.8(3)
O4 S1 C21 F2 -65.1(2)
O2 S1 C21 F2 176.9(2)
O3 S1 C21 F1 -60.9(2)
O4 S1 C21 F1 176.2(2)
O2 S1 C21 F1 58.1(2)
C11 C12 C18 C19 -69.5(3)
C7 C12 C18 C19 109.8(3)
C11 C12 C18 C20 54.2(4)
C7 C12 C18 C20 -126.5(3)
C1 N1 C5 O1 -178.4(2)
Sn1 N1 C5 O1 -8.5(3)
C1 N1 C5 C4 1.9(4)
Sn1 N1 C5 C4 171.7(2)
C13 O1 C5 N1 167.0(2)
C13 O1 C5 C4 -13.3(4)
C3 C4 C5 N1 -0.4(4)
C3 C4 C5 O1 179.9(3)
C11 C10 C9 C8 0.7(4)
O7 S2 C22 F6 60.8(2)
O6 S2 C22 F6 -176.0(2)
O5 S2 C22 F6 -57.2(2)
O7 S2 C22 F5 -59.7(2)
O6 S2 C22 F5 63.5(2)
O5 S2 C22 F5 -177.7(2)
O7 S2 C22 F4 -178.5(2)
O6 S2 C22 F4 -55.3(2)
O5 S2 C22 F4 63.5(2)
C11 C12 C7 C8 0.9(4)
C18 C12 C7 C8 -178.5(3)
C11 C12 C7 N2 177.0(2)
C18 C12 C7 N2 -2.3(4)
C6 N2 C7 C12 98.4(3)
Sn1 N2 C7 C12 -80.3(3)
C6 N2 C7 C8 -85.3(3)
Sn1 N2 C7 C8 96.0(2)
C5 N1 C1 C2 -1.8(4)
Sn1 N1 C1 C2 -171.30(19)
C5 N1 C1 C6 175.6(2)
Sn1 N1 C1 C6 6.1(3)
C9 C10 C11 C12 0.2(4)
C7 C12 C11 C10 -0.9(4)
C18 C12 C11 C10 178.4(3)
C10 C9 C8 C7 -0.8(4)
C10 C9 C8 C15 179.7(3)
C12 C7 C8 C9 0.0(4)
N2 C7 C8 C9 -176.2(2)
C12 C7 C8 C15 179.5(3)
N2 C7 C8 C15 3.4(4)
C7 N2 C6 C1 179.8(2)
Sn1 N2 C6 C1 -1.5(3)
C7 N2 C6 C14 -0.6(4)
Sn1 N2 C6 C14 178.12(19)
N1 C1 C6 N2 -2.8(3)
C2 C1 C6 N2 174.5(3)
N1 C1 C6 C14 177.6(2)
C2 C1 C6 C14 -5.1(4)
N1 C1 C2 C3 0.3(4)
C6 C1 C2 C3 -176.9(3)
C9 C8 C15 C16 61.9(3)
C7 C8 C15 C16 -117.6(3)
C9 C8 C15 C17 -61.0(4)
C7 C8 C15 C17 119.4(3)
C5 C4 C3 C2 -1.1(5)
C1 C2 C3 C4 1.2(4)
